data_2230964
loop_
_publ_author_name
'Zheng, Chang-Zheng'
'Wang, Liang'
'Liu, Juan'
'Wang, Yu-Jie'

_publ_section_title
;
 <i>N</i>'-[(<i>E</i>)-1-(5-Bromo-2-hydroxyphenyl)ethylidene]-4-nitrobenzohydrazide
;
_journal_coeditor_code ZQ2106
_journal_issue 7
_journal_name_full 'Acta Crystallographica Section E'
_journal_page_first o1809
_journal_paper_doi 10.1107/S1600536811023609
_journal_volume 67
_journal_year 2011
_chemical_formula_iupac 'C15 H12 Br N3 O4'
_chemical_formula_moiety 'C15 H12 Br N3 O4'
_chemical_formula_sum 'C15 H12 Br N3 O4'
_chemical_formula_weight 378.19
_chemical_name_systematic
;
<i>N</i>'-[(<i>E</i>)-1-(5-Bromo-2-hydroxyphenyl)ethylidene]-4-
nitrobenzohydrazide
;
_space_group_IT_number 33
_symmetry_cell_setting orthorhombic
_symmetry_space_group_name_Hall 'P 2c -2n'
_symmetry_space_group_name_H-M 'P n a 21'
_atom_sites_solution_hydrogens geom
_atom_sites_solution_primary direct
_atom_sites_solution_secondary difmap
_audit_creation_method SHELXL-97
_cell_angle_alpha 90.00
_cell_angle_beta 90.00
_cell_angle_gamma 90.00
_cell_formula_units_Z 4
_cell_length_a 40.381(13)
_cell_length_b 5.0598(16)
_cell_length_c 7.168(2)
_cell_measurement_reflns_used 2077
_cell_measurement_temperature 298(2)
_cell_measurement_theta_max 23.36
_cell_measurement_theta_min 3.02
_cell_volume 1464.6(8)
_computing_cell_refinement 'SAINT (Bruker, 1996)'
_computing_data_collection 'SMART (Bruker, 1996)'
_computing_data_reduction 'SAINT (Bruker, 1996)'
_computing_molecular_graphics 'SHELXTL (Sheldrick, 2008)'
_computing_publication_material 'SHELXTL (Sheldrick, 2008)'
_computing_structure_refinement 'SHELXL97 (Sheldrick, 2008)'
_computing_structure_solution 'SHELXS97 (Sheldrick, 2008)'
_diffrn_ambient_temperature 298(2)
_diffrn_measured_fraction_theta_full 0.995
_diffrn_measured_fraction_theta_max 0.995
_diffrn_measurement_device_type 'Bruker SMART CCD area-detector'
_diffrn_measurement_method '\f and \w'
_diffrn_radiation_monochromator graphite
_diffrn_radiation_source 'fine-focus sealed tube'
_diffrn_radiation_type MoK\a
_diffrn_radiation_wavelength 0.71073
_diffrn_reflns_av_R_equivalents 0.0402
_diffrn_reflns_av_sigmaI/netI 0.0537
_diffrn_reflns_limit_h_max 48
_diffrn_reflns_limit_h_min -39
_diffrn_reflns_limit_k_max 6
_diffrn_reflns_limit_k_min -6
_diffrn_reflns_limit_l_max 8
_diffrn_reflns_limit_l_min -7
_diffrn_reflns_number 6753
_diffrn_reflns_theta_full 25.20
_diffrn_reflns_theta_max 25.20
_diffrn_reflns_theta_min 2.02
_exptl_absorpt_coefficient_mu 2.832
_exptl_absorpt_correction_T_max 0.6892
_exptl_absorpt_correction_T_min 0.4407
_exptl_absorpt_correction_type multi-scan
_exptl_absorpt_process_details '(SADABS; Sheldrick, 1996)'
_exptl_crystal_colour red
_exptl_crystal_density_diffrn 1.715
_exptl_crystal_density_method 'not measured'
_exptl_crystal_description block
_exptl_crystal_F_000 760
_exptl_crystal_size_max 0.35
_exptl_crystal_size_mid 0.23
_exptl_crystal_size_min 0.14
_refine_diff_density_max 0.950
_refine_diff_density_min -0.750
_refine_ls_abs_structure_details 'Flack (1983), 1075 Friedel pairs'
_refine_ls_abs_structure_Flack 0.01(2)
_refine_ls_extinction_coef 0.0113(15)
_refine_ls_extinction_method 'SHELXL97 (Sheldrick, 2008)'
_refine_ls_goodness_of_fit_ref 0.945
_refine_ls_hydrogen_treatment constr
_refine_ls_matrix_type full
_refine_ls_number_parameters 210
_refine_ls_number_reflns 2520
_refine_ls_number_restraints 1
_refine_ls_restrained_S_all 0.945
_refine_ls_R_factor_all 0.0604
_refine_ls_R_factor_gt 0.0489
_refine_ls_shift/su_max 0.002
_refine_ls_shift/su_mean 0.000
_refine_ls_structure_factor_coef Fsqd
_refine_ls_weighting_details 'w=1/[\s^2^(Fo^2^)+(0.1200P)^2^+0.2524P] where P=(Fo^2^+2Fc^2^)/3'
_refine_ls_weighting_scheme calc
_refine_ls_wR_factor_gt 0.1469
_refine_ls_wR_factor_ref 0.1567
_reflns_number_gt 2074
_reflns_number_total 2520
_reflns_threshold_expression I>2\s(I)
_cod_data_source_file zq2106.cif
_cod_data_source_block I
_cod_original_cell_volume 1464.5(8)
_cod_database_code 2230964
_cod_database_fobs_code 2230964

loop_
_symmetry_equiv_pos_as_xyz
'x, y, z'
'-x, -y, z+1/2'
'x+1/2, -y+1/2, z'
'-x+1/2, y+1/2, z+1/2'

loop_
_atom_site_type_symbol
_atom_site_label
_atom_site_fract_x
_atom_site_fract_y
_atom_site_fract_z
_atom_site_U_iso_or_equiv
_atom_site_adp_type
_atom_site_calc_flag
_atom_site_refinement_flags
_atom_site_occupancy
_atom_site_symmetry_multiplicity
_atom_site_disorder_assembly
_atom_site_disorder_group
Br Br1 0.748669(14) 0.63795(13) 0.8107(3) 0.0527(3) Uani d . 1 1 . .
N N1 0.63083(12) 0.3604(9) 0.2325(8) 0.0407(12) Uani d . 1 1 . .
N N2 0.61516(12) 0.4290(9) 0.0655(7) 0.0398(12) Uani d . 1 1 . .
H H2A 0.6165 0.5855 0.0194 0.048 Uiso calc R 1 1 . .
N N3 0.53035(13) 0.4393(12) -0.7014(9) 0.0537(14) Uani d . 1 1 . .
O O1 0.63214(10) 0.0383(8) 0.5025(7) 0.0454(10) Uani d . 1 1 . .
H H1 0.6246 0.1078 0.4084 0.068 Uiso calc R 1 1 . .
O O2 0.59928(11) 0.0029(8) 0.0369(7) 0.0534(12) Uani d . 1 1 . .
O O3 0.50841(18) 0.2902(13) -0.7491(10) 0.094(2) Uani d . 1 1 . .
O O4 0.53936(16) 0.6248(14) -0.7978(10) 0.087(2) Uani d . 1 1 . .
C C1 0.71150(13) 0.4542(11) 0.7103(8) 0.0383(13) Uani d . 1 1 . .
C C2 0.69852(14) 0.2403(12) 0.8090(10) 0.0460(13) Uani d . 1 1 . .
H H2 0.7078 0.1873 0.9219 0.055 Uiso calc R 1 1 . .
C C3 0.67161(18) 0.1098(12) 0.7345(10) 0.0477(16) Uani d . 1 1 . .
H H3 0.6625 -0.0310 0.8000 0.057 Uiso calc R 1 1 . .
C C4 0.65783(15) 0.1816(11) 0.5655(9) 0.0363(13) Uani d . 1 1 . .
C C5 0.67081(14) 0.4039(10) 0.4651(8) 0.0330(12) Uani d . 1 1 . .
C C6 0.69784(13) 0.5350(10) 0.5410(8) 0.0352(12) Uani d . 1 1 . .
H H6 0.7070 0.6784 0.4781 0.042 Uiso calc R 1 1 . .
C C7 0.65665(13) 0.4916(10) 0.2846(7) 0.0329(12) Uani d . 1 1 . .
C C8 0.67260(16) 0.7035(12) 0.1733(9) 0.0434(15) Uani d . 1 1 . .
H H8A 0.6657 0.6895 0.0455 0.065 Uiso calc R 1 1 . .
H H8B 0.6962 0.6853 0.1804 0.065 Uiso calc R 1 1 . .
H H8C 0.6662 0.8728 0.2218 0.065 Uiso calc R 1 1 . .
C C9 0.59767(14) 0.2338(11) -0.0194(9) 0.0405(14) Uani d . 1 1 . .
C C10 0.57928(12) 0.3074(10) -0.1896(10) 0.0353(11) Uani d . 1 1 . .
C C11 0.55293(16) 0.1454(12) -0.2431(10) 0.0451(17) Uani d . 1 1 . .
H H11 0.5465 0.0060 -0.1667 0.054 Uiso calc R 1 1 . .
C C12 0.53649(15) 0.1907(12) -0.4076(10) 0.0462(15) Uani d . 1 1 . .
H H12 0.5186 0.0856 -0.4425 0.055 Uiso calc R 1 1 . .
C C13 0.54701(15) 0.3955(11) -0.5200(9) 0.0411(14) Uani d . 1 1 . .
C C14 0.57239(14) 0.5633(11) -0.4717(9) 0.0410(13) Uani d . 1 1 . .
H H14 0.5786 0.7022 -0.5492 0.049 Uiso calc R 1 1 . .
C C15 0.58848(15) 0.5181(11) -0.3029(9) 0.0432(14) Uani d . 1 1 . .
H H15 0.6055 0.6298 -0.2655 0.052 Uiso calc R 1 1 . .

loop_
_atom_site_aniso_label
_atom_site_aniso_U_11
_atom_site_aniso_U_22
_atom_site_aniso_U_33
_atom_site_aniso_U_12
_atom_site_aniso_U_13
_atom_site_aniso_U_23
Br1 0.0513(4) 0.0578(4) 0.0490(4) 0.0046(3) -0.0137(3) -0.0030(5)
N1 0.050(3) 0.036(3) 0.035(3) 0.004(2) -0.007(2) 0.000(2)
N2 0.053(3) 0.032(2) 0.034(3) -0.004(2) -0.011(2) 0.002(2)
N3 0.055(3) 0.057(3) 0.050(4) 0.001(2) -0.015(3) -0.001(3)
O1 0.060(3) 0.030(2) 0.046(3) -0.0088(19) 0.002(2) 0.013(2)
O2 0.077(3) 0.030(2) 0.054(3) -0.003(2) -0.018(2) 0.001(2)
O3 0.112(4) 0.084(4) 0.086(6) -0.029(4) -0.056(4) 0.015(3)
O4 0.079(4) 0.115(5) 0.067(4) -0.022(3) -0.021(3) 0.032(4)
C1 0.046(3) 0.039(3) 0.031(3) 0.007(2) -0.004(2) -0.010(3)
C2 0.066(3) 0.047(3) 0.025(3) 0.011(3) -0.004(3) 0.013(3)
C3 0.072(4) 0.038(3) 0.033(3) 0.005(3) 0.006(3) 0.012(3)
C4 0.044(3) 0.029(3) 0.035(3) 0.005(2) 0.005(2) 0.001(2)
C5 0.037(3) 0.028(3) 0.034(3) 0.005(2) 0.006(2) 0.004(2)
C6 0.044(3) 0.028(3) 0.034(3) 0.000(2) 0.002(2) 0.006(2)
C7 0.044(3) 0.023(2) 0.031(3) 0.003(2) 0.001(2) -0.002(2)
C8 0.056(4) 0.041(3) 0.033(4) -0.004(3) -0.005(3) 0.005(3)
C9 0.039(3) 0.034(3) 0.048(4) 0.000(3) 0.000(3) -0.009(3)
C10 0.037(2) 0.030(2) 0.039(3) 0.0031(19) -0.005(3) -0.009(3)
C11 0.045(3) 0.035(3) 0.055(5) -0.004(2) 0.001(3) 0.004(3)
C12 0.044(3) 0.041(3) 0.053(4) -0.007(3) -0.009(3) 0.002(3)
C13 0.040(3) 0.044(3) 0.040(4) 0.003(2) -0.007(2) -0.012(3)
C14 0.048(3) 0.036(3) 0.039(4) -0.002(3) -0.002(3) -0.002(3)
C15 0.047(3) 0.036(3) 0.047(4) -0.004(3) -0.003(3) -0.005(3)

loop_
_atom_type_symbol
_atom_type_description
_atom_type_scat_dispersion_real
_atom_type_scat_dispersion_imag
_atom_type_scat_source
C C 0.0033 0.0016 'International Tables Vol C Tables 4.2.6.8 and 6.1.1.4'
H H 0.0000 0.0000 'International Tables Vol C Tables 4.2.6.8 and 6.1.1.4'
N N 0.0061 0.0033 'International Tables Vol C Tables 4.2.6.8 and 6.1.1.4'
O O 0.0106 0.0060 'International Tables Vol C Tables 4.2.6.8 and 6.1.1.4'
Br Br -0.2901 2.4595 'International Tables Vol C Tables 4.2.6.8 and 6.1.1.4'

loop_
_geom_angle_atom_site_label_1
_geom_angle_atom_site_label_2
_geom_angle_atom_site_label_3
_geom_angle_site_symmetry_1
_geom_angle_site_symmetry_3
_geom_angle
_geom_angle_publ_flag
C7 N1 N2 . . 119.1(5) ?
C9 N2 N1 . . 116.0(5) ?
C9 N2 H2A . . 122.0 ?
N1 N2 H2A . . 122.0 ?
O3 N3 O4 . . 122.4(7) ?
O3 N3 C13 . . 119.1(6) ?
O4 N3 C13 . . 118.5(5) ?
C4 O1 H1 . . 109.5 ?
C6 C1 C2 . . 121.3(5) ?
C6 C1 Br1 . . 119.8(4) ?
C2 C1 Br1 . . 118.9(5) ?
C3 C2 C1 . . 118.1(6) ?
C3 C2 H2 . . 121.0 ?
C1 C2 H2 . . 121.0 ?
C2 C3 C4 . . 122.1(6) ?
C2 C3 H3 . . 119.0 ?
C4 C3 H3 . . 119.0 ?
O1 C4 C3 . . 117.6(6) ?
O1 C4 C5 . . 122.4(5) ?
C3 C4 C5 . . 119.9(6) ?
C6 C5 C4 . . 117.7(5) ?
C6 C5 C7 . . 120.1(5) ?
C4 C5 C7 . . 122.1(5) ?
C5 C6 C1 . . 120.8(5) ?
C5 C6 H6 . . 119.6 ?
C1 C6 H6 . . 119.6 ?
N1 C7 C5 . . 114.2(5) ?
N1 C7 C8 . . 124.5(5) ?
C5 C7 C8 . . 121.2(5) ?
C7 C8 H8A . . 109.5 ?
C7 C8 H8B . . 109.5 ?
H8A C8 H8B . . 109.5 ?
C7 C8 H8C . . 109.5 ?
H8A C8 H8C . . 109.5 ?
H8B C8 H8C . . 109.5 ?
O2 C9 N2 . . 120.8(6) ?
O2 C9 C10 . . 122.3(5) ?
N2 C9 C10 . . 116.7(5) ?
C15 C10 C11 . . 119.6(6) ?
C15 C10 C9 . . 122.8(5) ?
C11 C10 C9 . . 117.5(5) ?
C12 C11 C10 . . 120.4(6) ?
C12 C11 H11 . . 119.8 ?
C10 C11 H11 . . 119.8 ?
C11 C12 C13 . . 118.6(6) ?
C11 C12 H12 . . 120.7 ?
C13 C12 H12 . . 120.7 ?
C14 C13 C12 . . 123.1(6) ?
C14 C13 N3 . . 117.8(6) ?
C12 C13 N3 . . 119.0(5) ?
C13 C14 C15 . . 117.7(6) ?
C13 C14 H14 . . 121.1 ?
C15 C14 H14 . . 121.1 ?
C10 C15 C14 . . 120.6(5) ?
C10 C15 H15 . . 119.7 ?
C14 C15 H15 . . 119.7 ?

loop_
_geom_bond_atom_site_label_1
_geom_bond_atom_site_label_2
_geom_bond_site_symmetry_2
_geom_bond_distance
_geom_bond_publ_flag
Br1 C1 . 1.906(6) ?
N1 C7 . 1.291(7) ?
N1 N2 . 1.397(7) ?
N2 C9 . 1.358(7) ?
N2 H2A . 0.8600 ?
N3 O3 . 1.213(8) ?
N3 O4 . 1.221(8) ?
N3 C13 . 1.480(8) ?
O1 C4 . 1.344(8) ?
O1 H1 . 0.8200 ?
O2 C9 . 1.238(7) ?
C1 C6 . 1.394(8) ?
C1 C2 . 1.395(9) ?
C2 C3 . 1.380(10) ?
C2 H2 . 0.9300 ?
C3 C4 . 1.381(10) ?
C3 H3 . 0.9300 ?
C4 C5 . 1.435(8) ?
C5 C6 . 1.388(8) ?
C5 C7 . 1.483(8) ?
C6 H6 . 0.9300 ?
C7 C8 . 1.484(8) ?
C8 H8A . 0.9600 ?
C8 H8B . 0.9600 ?
C8 H8C . 0.9600 ?
C9 C10 . 1.476(9) ?
C10 C15 . 1.391(9) ?
C10 C11 . 1.396(8) ?
C11 C12 . 1.373(10) ?
C11 H11 . 0.9300 ?
C12 C13 . 1.380(9) ?
C12 H12 . 0.9300 ?
C13 C14 . 1.375(8) ?
C14 C15 . 1.393(9) ?
C14 H14 . 0.9300 ?
C15 H15 . 0.9300 ?

loop_
_geom_hbond_atom_site_label_D
_geom_hbond_atom_site_label_H
_geom_hbond_atom_site_label_A
_geom_hbond_site_symmetry_A
_geom_hbond_distance_DH
_geom_hbond_distance_HA
_geom_hbond_distance_DA
_geom_hbond_angle_DHA
_geom_hbond_publ_flag
N2 H2A O2 1_565 0.860 2.227 2.981(6) 146.26 y
O1 H1 N1 1_555 0.820 1.813 2.531(7) 145.31 y

loop_
_geom_torsion_atom_site_label_1
_geom_torsion_atom_site_label_2
_geom_torsion_atom_site_label_3
_geom_torsion_atom_site_label_4
_geom_torsion_site_symmetry_1
_geom_torsion_site_symmetry_2
_geom_torsion_site_symmetry_3
_geom_torsion_site_symmetry_4
_geom_torsion
_geom_torsion_publ_flag
C7 N1 N2 C9 . . . . 154.7(5) ?
C6 C1 C2 C3 . . . . -0.1(9) ?
Br1 C1 C2 C3 . . . . 179.9(5) ?
C1 C2 C3 C4 . . . . 1.2(10) ?
C2 C3 C4 O1 . . . . 178.5(6) ?
C2 C3 C4 C5 . . . . -2.2(9) ?
O1 C4 C5 C6 . . . . -178.7(5) ?
C3 C4 C5 C6 . . . . 1.9(8) ?
O1 C4 C5 C7 . . . . 0.2(8) ?
C3 C4 C5 C7 . . . . -179.2(5) ?
C4 C5 C6 C1 . . . . -0.8(8) ?
C7 C5 C6 C1 . . . . -179.8(5) ?
C2 C1 C6 C5 . . . . -0.1(8) ?
Br1 C1 C6 C5 . . . . 179.9(4) ?
N2 N1 C7 C5 . . . . 179.1(4) ?
N2 N1 C7 C8 . . . . -4.0(8) ?
C6 C5 C7 N1 . . . . -177.5(5) ?
C4 C5 C7 N1 . . . . 3.6(7) ?
C6 C5 C7 C8 . . . . 5.5(8) ?
C4 C5 C7 C8 . . . . -173.4(6) ?
N1 N2 C9 O2 . . . . -8.8(8) ?
N1 N2 C9 C10 . . . . 176.3(5) ?
O2 C9 C10 C15 . . . . -149.2(6) ?
N2 C9 C10 C15 . . . . 25.6(8) ?
O2 C9 C10 C11 . . . . 26.5(8) ?
N2 C9 C10 C11 . . . . -158.7(5) ?
C15 C10 C11 C12 . . . . 1.0(9) ?
C9 C10 C11 C12 . . . . -174.9(5) ?
C10 C11 C12 C13 . . . . 1.3(10) ?
C11 C12 C13 C14 . . . . -2.6(10) ?
C11 C12 C13 N3 . . . . 177.5(6) ?
O3 N3 C13 C14 . . . . 178.3(7) ?
O4 N3 C13 C14 . . . . -1.5(9) ?
O3 N3 C13 C12 . . . . -1.8(10) ?
O4 N3 C13 C12 . . . . 178.4(7) ?
C12 C13 C14 C15 . . . . 1.5(9) ?
N3 C13 C14 C15 . . . . -178.6(5) ?
C11 C10 C15 C14 . . . . -2.2(9) ?
C9 C10 C15 C14 . . . . 173.5(5) ?
C13 C14 C15 C10 . . . . 0.9(9) ?
